data_4332088
loop_
_publ_author_name
'Koutmos, Markos'
'Georgakaki, Irene P.'
'Coucouvanis, Dimitri'

_publ_section_title
;
 Borohydride, Azide, and Chloride Anions As Terminal Ligands on Fe/Mo/S
 Clusters. Synthesis, Structure and Characterization of [(Cl4-cat)(PPr3)
 MoFe3S4(X)2]2(Bu4N)4and [(Cl4-cat)(PPr3)MoFe3S4(PPr3)(X)]2(Bu4N)2(X =
 N3-, BH4-, Cl-) Double-Fused Cubanes. NMR Reactivity Studies of
 [(Cl4-cat)(PPr3) MoFe3S4(BH4)2]2(Bu4N)4
;
_journal_issue 9
_journal_name_full 'Inorganic Chemistry'
_journal_page_first 3648
_journal_page_last 3656
_journal_paper_doi 10.1021/ic052156b
_journal_volume 45
_journal_year 2006
_chemical_formula_sum 'C47 H86 Cl4 Fe3 Mo N4 O2 P2 S4'
_chemical_formula_weight 1334.67
_chemical_name_systematic
; 
 ? 
;
_space_group_IT_number 14
_symmetry_cell_setting monoclinic
_symmetry_space_group_name_Hall '-P 2yn'
_symmetry_space_group_name_H-M 'P 1 21/n 1'
_atom_sites_solution_hydrogens geom
_atom_sites_solution_primary direct
_atom_sites_solution_secondary difmap
_audit_creation_method SHELXL-97
_cell_angle_alpha 90.00
_cell_angle_beta 95.866(2)
_cell_angle_gamma 90.00
_cell_formula_units_Z 4
_cell_length_a 13.9468(17)
_cell_length_b 17.381(2)
_cell_length_c 25.858(3)
_cell_measurement_reflns_used 52697
_cell_measurement_temperature 150(2)
_cell_volume 6235.4(13)
_computing_cell_refinement 'Bruker SMART'
_computing_data_collection 'Bruker SMART'
_computing_data_reduction 'Bruker SAINT'
_computing_structure_refinement 'SHELXL-97 (Sheldrick, 1997)'
_computing_structure_solution 'SHELXS-97 (Sheldrick, 1990)'
_diffrn_ambient_temperature 150(2)
_diffrn_measured_fraction_theta_full 0.996
_diffrn_measured_fraction_theta_max 0.996
_diffrn_measurement_device_type 'CCD area detector'
_diffrn_measurement_method 'phi and omega scans'
_diffrn_radiation_monochromator graphite
_diffrn_radiation_source 'fine-focus sealed tube'
_diffrn_radiation_type MoK\a
_diffrn_radiation_wavelength 0.71073
_diffrn_reflns_av_R_equivalents 0.0564
_diffrn_reflns_av_sigmaI/netI 0.0536
_diffrn_reflns_limit_h_max 17
_diffrn_reflns_limit_h_min -17
_diffrn_reflns_limit_k_max 21
_diffrn_reflns_limit_k_min -21
_diffrn_reflns_limit_l_max 32
_diffrn_reflns_limit_l_min -32
_diffrn_reflns_number 51727
_diffrn_reflns_theta_full 26.43
_diffrn_reflns_theta_max 26.43
_diffrn_reflns_theta_min 2.77
_exptl_absorpt_coefficient_mu 1.275
_exptl_absorpt_correction_T_max 25.64
_exptl_absorpt_correction_T_min 2.765
_exptl_absorpt_correction_type 'SADABS V2.10'
_exptl_crystal_colour black
_exptl_crystal_density_diffrn 1.422
_exptl_crystal_density_method 'not measured'
_exptl_crystal_description block
_exptl_crystal_F_000 2776
_exptl_crystal_size_max 0.48
_exptl_crystal_size_mid 0.32
_exptl_crystal_size_min 0.20
_refine_diff_density_max 0.819
_refine_diff_density_min -0.956
_refine_diff_density_rms 0.086
_refine_ls_extinction_method none
_refine_ls_goodness_of_fit_ref 1.025
_refine_ls_hydrogen_treatment mixed
_refine_ls_matrix_type full
_refine_ls_number_parameters 615
_refine_ls_number_reflns 12770
_refine_ls_number_restraints 0
_refine_ls_restrained_S_all 1.025
_refine_ls_R_factor_all 0.0755
_refine_ls_R_factor_gt 0.0417
_refine_ls_shift/su_max 0.008
_refine_ls_shift/su_mean 0.001
_refine_ls_structure_factor_coef Fsqd
_refine_ls_weighting_details 'calc w=1/[\s^2^(Fo^2^)+(0.0444P)^2^+7.1277P] where P=(Fo^2^+2Fc^2^)/3'
_refine_ls_weighting_scheme calc
_refine_ls_wR_factor_gt 0.0938
_refine_ls_wR_factor_ref 0.1073
_reflns_number_gt 8882
_reflns_number_total 12770
_reflns_threshold_expression >2sigma(I)
_cod_data_source_file ic052156bsup2.cif
_cod_data_source_block 3106p
_cod_depositor_comments
;
The following automatic conversions were performed:

'_symmetry_cell_setting' value 'Monoclinic' changed to 'monoclinic'
according to /home/saulius/struct/CIF-dictionaries/cif_core.dic
dictionary named 'cif_core.dic' version 2.4.2 from 2011-04-26.

Automatic conversion script
Id: cif_fix_values 1891 2012-01-12 08:04:46Z andrius 
;
_cod_original_cell_volume 6235.2(13)
_cod_original_sg_symbol_H-M P2(1)/n
_cod_database_code 4332088
_ratio_trasmission_factors 0.762080

loop_
_symmetry_equiv_pos_as_xyz
'x, y, z'
'-x+1/2, y+1/2, -z+1/2'
'-x, -y, -z'
'x-1/2, -y-1/2, z-1/2'

loop_
_atom_site_label
_atom_site_type_symbol
_atom_site_fract_x
_atom_site_fract_y
_atom_site_fract_z
_atom_site_U_iso_or_equiv
_atom_site_adp_type
_atom_site_occupancy
_atom_site_symmetry_multiplicity
_atom_site_calc_flag
_atom_site_refinement_flags
Mo1 Mo 0.52624(2) 0.207430(17) 0.063178(12) 0.02527(8) Uani 1 1 d .
Fe1 Fe 0.51610(4) 0.07544(3) 0.00860(2) 0.02675(13) Uani 1 1 d .
Fe2 Fe 0.54995(4) 0.07051(3) 0.11117(2) 0.02935(13) Uani 1 1 d .
Fe3 Fe 0.37531(4) 0.10956(3) 0.06372(2) 0.03043(13) Uani 1 1 d .
S3 S 0.45340(7) 0.16215(5) 0.13634(4) 0.0316(2) Uani 1 1 d .
Cl1 Cl 0.69134(7) 0.39643(5) -0.05058(4) 0.0353(2) Uani 1 1 d .
S1 S 0.65061(7) 0.11224(5) 0.05661(4) 0.0310(2) Uani 1 1 d .
S4 S 0.41370(7) 0.17428(5) -0.00766(4) 0.0299(2) Uani 1 1 d .
Cl2 Cl 0.87279(8) 0.47409(6) 0.01014(4) 0.0459(3) Uani 1 1 d .
S2 S 0.44706(7) -0.01337(5) 0.06400(4) 0.0310(2) Uani 1 1 d .
P2 P 0.61837(8) 0.01030(6) 0.18535(4) 0.0362(2) Uani 1 1 d .
Cl3 Cl 0.90657(8) 0.45564(7) 0.13143(4) 0.0518(3) Uani 1 1 d .
P1 P 0.42291(8) 0.32927(6) 0.07163(4) 0.0346(2) Uani 1 1 d .
Cl4 Cl 0.76996(9) 0.34678(7) 0.18817(4) 0.0519(3) Uani 1 1 d .
O1 O 0.59520(18) 0.28352(13) 0.01473(9) 0.0281(6) Uani 1 1 d .
O2 O 0.62436(19) 0.26747(14) 0.11599(9) 0.0317(6) Uani 1 1 d .
C2 C 0.7205(3) 0.3775(2) 0.01497(14) 0.0281(8) Uani 1 1 d .
C29 C 0.8757(3) 0.2606(2) 0.92361(17) 0.0384(10) Uani 1 1 d .
H29A H 0.8443 0.2876 0.8927 0.046 Uiso 1 1 calc R
H29B H 0.8630 0.2909 0.9546 0.046 Uiso 1 1 calc R
C1 C 0.6652(3) 0.3251(2) 0.03912(14) 0.0283(8) Uani 1 1 d .
N4 N 0.8294(2) 0.18187(18) 0.92707(12) 0.0345(8) Uani 1 1 d .
C5 C 0.7543(3) 0.3579(2) 0.12172(15) 0.0343(9) Uani 1 1 d .
C6 C 0.6816(3) 0.3151(2) 0.09406(14) 0.0282(8) Uani 1 1 d .
C10 C 0.4268(3) 0.3994(2) 0.01892(16) 0.0385(10) Uani 1 1 d .
H10A H 0.3882 0.4448 0.0272 0.046 Uiso 1 1 calc R
H10B H 0.4943 0.4167 0.0184 0.046 Uiso 1 1 calc R
C30 C 0.9834(3) 0.2592(3) 0.9200(2) 0.0477(11) Uani 1 1 d .
H30A H 0.9961 0.2433 0.8846 0.057 Uiso 1 1 calc R
H30B H 1.0139 0.2211 0.9450 0.057 Uiso 1 1 calc R
C4 C 0.8133(3) 0.4067(2) 0.09589(16) 0.0344(9) Uani 1 1 d .
C37 C 0.8516(3) 0.1350(2) 0.87992(16) 0.0388(10) Uani 1 1 d .
H37A H 0.8362 0.1666 0.8483 0.047 Uiso 1 1 calc R
H37B H 0.9217 0.1241 0.8830 0.047 Uiso 1 1 calc R
C7 C 0.4630(3) 0.3904(2) 0.12754(17) 0.0451(11) Uani 1 1 d .
H7A H 0.5296 0.4076 0.1236 0.054 Uiso 1 1 calc R
H7B H 0.4218 0.4368 0.1258 0.054 Uiso 1 1 calc R
C3 C 0.7974(3) 0.4160(2) 0.04280(15) 0.0319(9) Uani 1 1 d .
C13 C 0.2948(3) 0.3104(2) 0.07646(18) 0.0436(11) Uani 1 1 d .
H13A H 0.2676 0.2859 0.0436 0.052 Uiso 1 1 calc R
H13B H 0.2900 0.2725 0.1047 0.052 Uiso 1 1 calc R
C34 C 0.8748(3) 0.1874(3) 1.02606(17) 0.0478(11) Uani 1 1 d .
H34A H 0.9216 0.2297 1.0240 0.057 Uiso 1 1 calc R
H34B H 0.8110 0.2103 1.0301 0.057 Uiso 1 1 calc R
C33 C 0.8689(3) 0.1400(2) 0.97648(16) 0.0420(10) Uani 1 1 d .
H33A H 0.8277 0.0946 0.9810 0.050 Uiso 1 1 calc R
H33B H 0.9343 0.1209 0.9717 0.050 Uiso 1 1 calc R
C38 C 0.7979(4) 0.0595(3) 0.87274(19) 0.0530(12) Uani 1 1 d .
H38A H 0.8082 0.0290 0.9052 0.064 Uiso 1 1 calc R
H38B H 0.7280 0.0698 0.8656 0.064 Uiso 1 1 calc R
C40 C 0.9286(4) -0.0189(3) 0.8399(2) 0.0780(18) Uani 1 1 d .
H40A H 0.9761 0.0228 0.8442 0.117 Uiso 1 1 calc R
H40B H 0.9432 -0.0524 0.8113 0.117 Uiso 1 1 calc R
H40C H 0.9313 -0.0490 0.8721 0.117 Uiso 1 1 calc R
C35 C 0.9059(4) 0.1370(4) 1.07258(18) 0.0635(15) Uani 1 1 d .
H35A H 0.9722 0.1181 1.0699 0.076 Uiso 1 1 calc R
H35B H 0.8627 0.0918 1.0724 0.076 Uiso 1 1 calc R
C32 C 1.1340(4) 0.3384(3) 0.9229(3) 0.091(2) Uani 1 1 d .
H32A H 1.1681 0.2982 0.9440 0.136 Uiso 1 1 calc R
H32B H 1.1620 0.3887 0.9327 0.136 Uiso 1 1 calc R
H32C H 1.1402 0.3287 0.8860 0.136 Uiso 1 1 calc R
C31 C 1.0277(3) 0.3379(3) 0.9320(2) 0.0612(14) Uani 1 1 d .
H31A H 1.0211 0.3515 0.9686 0.073 Uiso 1 1 calc R
H31B H 0.9927 0.3770 0.9095 0.073 Uiso 1 1 calc R
C39 C 0.8318(4) 0.0138(3) 0.82839(19) 0.0562(13) Uani 1 1 d .
H39A H 0.7856 -0.0285 0.8194 0.067 Uiso 1 1 calc R
H39B H 0.8315 0.0477 0.7976 0.067 Uiso 1 1 calc R
C36 C 0.9033(4) 0.1806(4) 1.1237(2) 0.0796(19) Uani 1 1 d .
H36A H 0.9443 0.2264 1.1235 0.119 Uiso 1 1 calc R
H36B H 0.9272 0.1472 1.1527 0.119 Uiso 1 1 calc R
H36C H 0.8370 0.1962 1.1277 0.119 Uiso 1 1 calc R
N1 N 0.2360(3) 0.1051(2) 0.06283(16) 0.0517(10) Uani 1 1 d .
C26 C 0.6673(3) 0.2253(2) 0.87932(15) 0.0357(9) Uani 1 1 d .
H26A H 0.6771 0.1923 0.8491 0.043 Uiso 1 1 calc R
H26B H 0.6921 0.2773 0.8727 0.043 Uiso 1 1 calc R
C25 C 0.7209(3) 0.1922(2) 0.92783(15) 0.0338(9) Uani 1 1 d .
H25A H 0.6925 0.1414 0.9345 0.041 Uiso 1 1 calc R
H25B H 0.7098 0.2260 0.9574 0.041 Uiso 1 1 calc R
C27 C 0.5605(3) 0.2295(2) 0.88642(16) 0.0390(10) Uani 1 1 d .
H27A H 0.5349 0.1766 0.8884 0.047 Uiso 1 1 calc R
H27B H 0.5527 0.2554 0.9198 0.047 Uiso 1 1 calc R
C12 C 0.3931(3) 0.4346(2) -0.07591(17) 0.0480(11) Uani 1 1 d .
H12A H 0.3540 0.4784 -0.0667 0.072 Uiso 1 1 calc R
H12B H 0.3672 0.4144 -0.1098 0.072 Uiso 1 1 calc R
H12C H 0.4598 0.4515 -0.0776 0.072 Uiso 1 1 calc R
C11 C 0.3907(3) 0.3721(2) -0.03500(16) 0.0449(11) Uani 1 1 d .
H11A H 0.3236 0.3534 -0.0349 0.054 Uiso 1 1 calc R
H11B H 0.4307 0.3282 -0.0444 0.054 Uiso 1 1 calc R
C8 C 0.4623(4) 0.3555(3) 0.18136(18) 0.0604(14) Uani 1 1 d .
H8A H 0.5013 0.3078 0.1835 0.072 Uiso 1 1 calc R
H8B H 0.3954 0.3416 0.1871 0.072 Uiso 1 1 calc R
N2 N 0.1754(3) 0.1182(4) 0.0333(2) 0.097(2) Uani 1 1 d .
C28 C 0.5018(4) 0.2724(3) 0.84280(19) 0.0564(13) Uani 1 1 d .
H28A H 0.5261 0.3251 0.8409 0.085 Uiso 1 1 calc R
H28B H 0.4340 0.2735 0.8496 0.085 Uiso 1 1 calc R
H28C H 0.5076 0.2461 0.8097 0.085 Uiso 1 1 calc R
C14 C 0.2319(4) 0.3788(3) 0.0867(3) 0.0726(17) Uani 1 1 d .
H14A H 0.2549 0.4020 0.1207 0.087 Uiso 1 1 calc R
H14B H 0.2370 0.4182 0.0594 0.087 Uiso 1 1 calc R
C15 C 0.1279(4) 0.3546(4) 0.0869(3) 0.087(2) Uani 1 1 d .
H15A H 0.1046 0.3330 0.0529 0.131 Uiso 1 1 calc R
H15B H 0.0887 0.3995 0.0940 0.131 Uiso 1 1 calc R
H15C H 0.1228 0.3157 0.1140 0.131 Uiso 1 1 calc R
C9 C 0.5025(5) 0.4108(4) 0.2237(2) 0.086(2) Uani 1 1 d .
H9A H 0.5711 0.4199 0.2205 0.128 Uiso 1 1 calc R
H9B H 0.4951 0.3885 0.2578 0.128 Uiso 1 1 calc R
H9C H 0.4675 0.4597 0.2199 0.128 Uiso 1 1 calc R
C17 C 0.6986(6) 0.1432(4) 0.2340(2) 0.094(2) Uani 1 1 d .
H17A H 0.6361 0.1689 0.2241 0.113 Uiso 1 1 calc R
H17B H 0.7374 0.1514 0.2045 0.113 Uiso 1 1 calc R
C23 C 0.4490(4) -0.0466(4) 0.2193(3) 0.097(2) Uani 1 1 d .
H23A H 0.4280 -0.0620 0.1830 0.116 Uiso 1 1 calc R
H23B H 0.4257 0.0067 0.2232 0.116 Uiso 1 1 calc R
C20 C 0.7383(5) -0.0814(4) 0.1305(2) 0.102(3) Uani 1 1 d .
H20A H 0.7564 -0.0325 0.1144 0.123 Uiso 1 1 calc R
H20B H 0.6815 -0.1005 0.1082 0.123 Uiso 1 1 calc R
C18 C 0.7451(6) 0.1901(4) 0.2757(2) 0.111(3) Uani 1 1 d .
H18A H 0.7027 0.2330 0.2828 0.167 Uiso 1 1 calc R
H18B H 0.8059 0.2104 0.2654 0.167 Uiso 1 1 calc R
H18C H 0.7582 0.1587 0.3071 0.167 Uiso 1 1 calc R
C16 C 0.6788(9) 0.0712(4) 0.2326(3) 0.212(7) Uani 1 1 d .
H16A H 0.6440 0.0631 0.2637 0.255 Uiso 1 1 calc R
H16B H 0.7422 0.0462 0.2408 0.255 Uiso 1 1 calc R
C19 C 0.7039(7) -0.0601(6) 0.1715(3) 0.180(6) Uani 1 1 d .
H19A H 0.7616 -0.0471 0.1955 0.216 Uiso 1 1 calc R
H19B H 0.6784 -0.1082 0.1854 0.216 Uiso 1 1 calc R
C22 C 0.5416(5) -0.0425(6) 0.2228(3) 0.161(5) Uani 1 1 d .
H22A H 0.5632 -0.0966 0.2205 0.194 Uiso 1 1 calc R
H22B H 0.5607 -0.0264 0.2592 0.194 Uiso 1 1 calc R
C24 C 0.3933(4) -0.0958(3) 0.2531(2) 0.0659(15) Uani 1 1 d .
H24A H 0.3527 -0.1318 0.2314 0.099 Uiso 1 1 calc R
H24B H 0.3524 -0.0631 0.2727 0.099 Uiso 1 1 calc R
H24C H 0.4381 -0.1248 0.2775 0.099 Uiso 1 1 calc R
C45 C 0.7489(6) 0.8359(3) 0.7483(3) 0.083(2) Uani 1 1 d .
C46 C 0.8051(6) 0.8845(4) 0.7211(2) 0.088(2) Uani 1 1 d .
H46 H 0.8724 0.8869 0.7312 0.106 Uiso 1 1 calc R
C21 C 0.8132(5) -0.1329(4) 0.1203(3) 0.094(2) Uani 1 1 d .
H21A H 0.8510 -0.1468 0.1530 0.140 Uiso 1 1 calc R
H21B H 0.8553 -0.1081 0.0971 0.140 Uiso 1 1 calc R
H21C H 0.7850 -0.1795 0.1036 0.140 Uiso 1 1 calc R
C42 C 0.6688(7) 0.9258(4) 0.6662(3) 0.101(3) Uani 1 1 d .
H42 H 0.6410 0.9569 0.6384 0.121 Uiso 1 1 calc R
C41 C 0.6107(6) 0.8779(4) 0.6921(3) 0.101(2) Uani 1 1 d .
H41 H 0.5433 0.8759 0.6820 0.122 Uiso 1 1 calc R
C43 C 0.7674(7) 0.9287(4) 0.6804(3) 0.100(3) Uani 1 1 d .
H43 H 0.8077 0.9609 0.6623 0.120 Uiso 1 1 calc R
C44 C 0.7928(6) 0.7909(4) 0.7943(3) 0.116(3) Uani 1 1 d .
H44A H 0.8605 0.7801 0.7901 0.174 Uiso 1 1 calc R
H44B H 0.7578 0.7423 0.7967 0.174 Uiso 1 1 calc R
H44C H 0.7887 0.8209 0.8261 0.174 Uiso 1 1 calc R
C47 C 0.6505(7) 0.8333(4) 0.7325(3) 0.097(2) Uani 1 1 d .
H47 H 0.6103 0.8001 0.7500 0.116 Uiso 1 1 calc R
N3 N 0.1111(5) 0.1329(10) 0.0065(3) 0.325(10) Uani 1 1 d .

loop_
_atom_site_aniso_label
_atom_site_aniso_U_11
_atom_site_aniso_U_22
_atom_site_aniso_U_33
_atom_site_aniso_U_23
_atom_site_aniso_U_13
_atom_site_aniso_U_12
Mo1 0.03209(18) 0.02069(15) 0.02338(16) -0.00188(13) 0.00448(13) -0.00391(13)
Fe1 0.0365(3) 0.0207(3) 0.0236(3) -0.0011(2) 0.0058(2) -0.0040(2)
Fe2 0.0396(3) 0.0252(3) 0.0236(3) 0.0004(2) 0.0046(2) 0.0001(2)
Fe3 0.0332(3) 0.0266(3) 0.0322(3) -0.0002(2) 0.0064(2) -0.0051(2)
S3 0.0415(6) 0.0264(5) 0.0282(5) -0.0018(4) 0.0100(4) -0.0035(4)
Cl1 0.0457(6) 0.0299(5) 0.0308(5) 0.0028(4) 0.0061(4) -0.0039(4)
S1 0.0329(5) 0.0308(5) 0.0298(5) 0.0001(4) 0.0051(4) 0.0003(4)
S4 0.0342(5) 0.0256(5) 0.0294(5) 0.0003(4) 0.0009(4) -0.0040(4)
Cl2 0.0492(6) 0.0410(6) 0.0489(6) -0.0012(5) 0.0123(5) -0.0198(5)
S2 0.0454(6) 0.0229(5) 0.0260(5) -0.0013(4) 0.0101(4) -0.0064(4)
P2 0.0430(6) 0.0367(6) 0.0287(5) 0.0030(4) 0.0025(5) 0.0019(5)
Cl3 0.0488(7) 0.0579(7) 0.0477(7) -0.0119(5) 0.0001(5) -0.0247(6)
P1 0.0454(6) 0.0246(5) 0.0354(6) -0.0005(4) 0.0121(5) 0.0003(4)
Cl4 0.0645(8) 0.0621(7) 0.0278(5) -0.0066(5) -0.0016(5) -0.0246(6)
O1 0.0340(14) 0.0252(13) 0.0250(13) -0.0017(10) 0.0025(11) -0.0062(11)
O2 0.0407(16) 0.0311(14) 0.0231(13) -0.0036(11) 0.0023(11) -0.0098(12)
C2 0.036(2) 0.0245(18) 0.0244(19) -0.0030(15) 0.0056(16) -0.0017(16)
C29 0.036(2) 0.031(2) 0.049(3) -0.0037(19) 0.0100(19) -0.0071(18)
C1 0.031(2) 0.0236(18) 0.030(2) -0.0057(16) 0.0010(16) 0.0011(16)
N4 0.0358(19) 0.0344(18) 0.0344(19) 0.0017(15) 0.0094(15) -0.0008(15)
C5 0.043(2) 0.032(2) 0.027(2) -0.0049(17) 0.0019(18) -0.0041(18)
C6 0.035(2) 0.0247(18) 0.0254(19) -0.0041(15) 0.0059(16) -0.0031(16)
C10 0.051(3) 0.0217(19) 0.045(2) 0.0018(17) 0.014(2) 0.0012(18)
C30 0.040(3) 0.042(2) 0.064(3) -0.005(2) 0.015(2) -0.005(2)
C4 0.036(2) 0.029(2) 0.037(2) -0.0085(17) 0.0025(18) -0.0098(17)
C37 0.044(2) 0.035(2) 0.039(2) -0.0004(18) 0.0144(19) -0.0043(19)
C7 0.062(3) 0.029(2) 0.045(3) -0.0084(19) 0.012(2) 0.004(2)
C3 0.035(2) 0.0242(19) 0.038(2) -0.0017(16) 0.0089(18) -0.0060(16)
C13 0.046(3) 0.039(2) 0.048(3) 0.006(2) 0.017(2) 0.009(2)
C34 0.040(3) 0.063(3) 0.040(3) -0.004(2) 0.005(2) 0.002(2)
C33 0.038(2) 0.046(3) 0.043(3) 0.008(2) 0.0083(19) 0.010(2)
C38 0.070(3) 0.037(2) 0.055(3) -0.004(2) 0.022(3) -0.010(2)
C40 0.102(5) 0.067(4) 0.066(4) 0.003(3) 0.016(3) 0.039(3)
C35 0.041(3) 0.105(4) 0.046(3) 0.016(3) 0.007(2) 0.022(3)
C32 0.042(3) 0.063(4) 0.169(7) -0.032(4) 0.018(4) -0.015(3)
C31 0.043(3) 0.052(3) 0.088(4) -0.018(3) 0.007(3) -0.009(2)
C39 0.072(4) 0.041(3) 0.058(3) -0.009(2) 0.016(3) 0.001(2)
C36 0.068(4) 0.126(6) 0.044(3) 0.009(3) 0.002(3) 0.025(4)
N1 0.037(2) 0.056(2) 0.063(3) 0.014(2) 0.011(2) -0.0084(19)
C26 0.042(2) 0.036(2) 0.029(2) 0.0020(17) 0.0031(18) -0.0031(18)
C25 0.032(2) 0.035(2) 0.035(2) 0.0022(17) 0.0095(17) -0.0013(17)
C27 0.040(2) 0.042(2) 0.034(2) -0.0004(19) -0.0004(19) -0.0058(19)
C12 0.059(3) 0.037(2) 0.048(3) 0.010(2) 0.006(2) 0.004(2)
C11 0.053(3) 0.035(2) 0.046(3) 0.006(2) 0.003(2) -0.005(2)
C8 0.089(4) 0.053(3) 0.043(3) -0.010(2) 0.021(3) -0.003(3)
N2 0.032(3) 0.177(6) 0.084(4) 0.069(4) 0.010(3) 0.011(3)
C28 0.055(3) 0.056(3) 0.056(3) 0.008(2) -0.008(2) 0.003(2)
C14 0.060(3) 0.063(4) 0.100(5) 0.020(3) 0.034(3) 0.020(3)
C15 0.057(4) 0.116(5) 0.094(5) 0.016(4) 0.029(3) 0.034(4)
C9 0.121(5) 0.077(4) 0.059(4) -0.030(3) 0.007(4) 0.008(4)
C17 0.152(7) 0.069(4) 0.053(4) 0.007(3) -0.032(4) -0.033(4)
C23 0.067(4) 0.110(5) 0.114(6) 0.065(5) 0.011(4) -0.012(4)
C20 0.123(6) 0.122(6) 0.060(4) -0.017(4) 0.000(4) 0.088(5)
C18 0.178(8) 0.094(5) 0.053(4) 0.006(3) -0.031(4) -0.070(5)
C16 0.409(17) 0.056(4) 0.127(7) 0.028(4) -0.191(10) -0.057(7)
C19 0.242(10) 0.249(11) 0.057(4) 0.071(6) 0.056(5) 0.212(10)
C22 0.053(4) 0.305(13) 0.123(6) 0.172(8) -0.009(4) -0.015(6)
C24 0.075(4) 0.077(4) 0.048(3) 0.003(3) 0.016(3) -0.020(3)
C45 0.140(6) 0.052(3) 0.066(4) -0.006(3) 0.048(4) -0.002(4)
C46 0.145(6) 0.069(4) 0.058(4) -0.016(3) 0.044(4) -0.019(4)
C21 0.091(5) 0.103(5) 0.089(5) 0.001(4) 0.018(4) 0.050(4)
C42 0.170(8) 0.074(5) 0.065(4) -0.014(4) 0.045(5) -0.018(5)
C41 0.140(7) 0.103(6) 0.068(5) -0.021(4) 0.041(5) 0.004(5)
C43 0.177(8) 0.072(4) 0.059(4) -0.016(3) 0.044(5) -0.044(5)
C44 0.186(8) 0.072(5) 0.101(6) 0.011(4) 0.064(6) 0.015(5)
C47 0.136(7) 0.092(5) 0.071(5) -0.012(4) 0.053(5) -0.012(5)
N3 0.039(4) 0.78(3) 0.155(8) 0.233(13) 0.010(4) 0.044(8)

loop_
_atom_type_symbol
_atom_type_description
_atom_type_scat_dispersion_real
_atom_type_scat_dispersion_imag
_atom_type_scat_source
C C 0.0033 0.0016 'International Tables Vol C Tables 4.2.6.8 and 6.1.1.4'
H H 0.0000 0.0000 'International Tables Vol C Tables 4.2.6.8 and 6.1.1.4'
N N 0.0061 0.0033 'International Tables Vol C Tables 4.2.6.8 and 6.1.1.4'
O O 0.0106 0.0060 'International Tables Vol C Tables 4.2.6.8 and 6.1.1.4'
S S 0.1246 0.1234 'International Tables Vol C Tables 4.2.6.8 and 6.1.1.4'
P P 0.1023 0.0942 'International Tables Vol C Tables 4.2.6.8 and 6.1.1.4'
Cl Cl 0.1484 0.1585 'International Tables Vol C Tables 4.2.6.8 and 6.1.1.4'
Fe Fe 0.3463 0.8444 'International Tables Vol C Tables 4.2.6.8 and 6.1.1.4'
Mo Mo -1.6832 0.6857 'International Tables Vol C Tables 4.2.6.8 and 6.1.1.4'

loop_
_geom_angle_atom_site_label_1
_geom_angle_atom_site_label_2
_geom_angle_atom_site_label_3
_geom_angle
_geom_angle_site_symmetry_1
_geom_angle_site_symmetry_3
O2 Mo1 O1 76.71(9) . .
O2 Mo1 S4 163.81(7) . .
O1 Mo1 S4 89.97(7) . .
O2 Mo1 S3 87.14(7) . .
O1 Mo1 S3 159.42(7) . .
S4 Mo1 S3 103.48(4) . .
O2 Mo1 S1 87.78(8) . .
O1 Mo1 S1 90.76(7) . .
S4 Mo1 S1 101.76(3) . .
S3 Mo1 S1 101.42(4) . .
O2 Mo1 P1 82.54(8) . .
O1 Mo1 P1 80.17(7) . .
S4 Mo1 P1 86.17(4) . .
S3 Mo1 P1 85.20(3) . .
S1 Mo1 P1 168.02(4) . .
O2 Mo1 Fe2 95.63(7) . .
O1 Mo1 Fe2 141.58(7) . .
S4 Mo1 Fe2 100.54(3) . .
S3 Mo1 Fe2 51.72(3) . .
S1 Mo1 Fe2 51.01(3) . .
P1 Mo1 Fe2 136.88(3) . .
O2 Mo1 Fe1 139.28(7) . .
O1 Mo1 Fe1 102.99(7) . .
S4 Mo1 Fe1 52.34(3) . .
S3 Mo1 Fe1 97.57(3) . .
S1 Mo1 Fe1 51.58(3) . .
P1 Mo1 Fe1 138.05(3) . .
Fe2 Mo1 Fe1 58.977(19) . .
O2 Mo1 Fe3 139.57(7) . .
O1 Mo1 Fe3 142.68(7) . .
S4 Mo1 Fe3 52.74(3) . .
S3 Mo1 Fe3 52.46(3) . .
S1 Mo1 Fe3 97.72(3) . .
P1 Mo1 Fe3 94.24(3) . .
Fe2 Mo1 Fe3 60.036(19) . .
Fe1 Mo1 Fe3 57.830(18) . .
S1 Fe1 S4 111.51(4) . .
S1 Fe1 S2 110.33(4) . 3_655
S4 Fe1 S2 113.72(4) . 3_655
S1 Fe1 S2 102.71(4) . .
S4 Fe1 S2 108.71(4) . .
S2 Fe1 S2 109.26(3) 3_655 .
S1 Fe1 Fe3 105.50(3) . .
S4 Fe1 Fe3 55.18(3) . .
S2 Fe1 Fe3 143.76(4) 3_655 .
S2 Fe1 Fe3 56.25(3) . .
S1 Fe1 Fe2 53.06(3) . .
S4 Fe1 Fe2 104.90(3) . .
S2 Fe1 Fe2 141.36(4) 3_655 .
S2 Fe1 Fe2 54.31(3) . .
Fe3 Fe1 Fe2 61.79(2) . .
S1 Fe1 Mo1 57.87(3) . .
S4 Fe1 Mo1 56.23(3) . .
S2 Fe1 Mo1 146.66(3) 3_655 .
S2 Fe1 Mo1 103.92(3) . .
Fe3 Fe1 Mo1 61.429(18) . .
Fe2 Fe1 Mo1 60.494(18) . .
S1 Fe1 Fe1 119.17(4) . 3_655
S4 Fe1 Fe1 128.50(4) . 3_655
S2 Fe1 Fe1 56.48(3) 3_655 3_655
S2 Fe1 Fe1 52.78(3) . 3_655
Fe3 Fe1 Fe1 100.93(3) . 3_655
Fe2 Fe1 Fe1 98.26(3) . 3_655
Mo1 Fe1 Fe1 156.52(3) . 3_655
S1 Fe2 S3 113.22(4) . .
S1 Fe2 P2 116.36(5) . .
S3 Fe2 P2 107.04(4) . .
S1 Fe2 S2 105.74(4) . .
S3 Fe2 S2 104.17(4) . .
P2 Fe2 S2 109.61(4) . .
S1 Fe2 Fe1 53.86(3) . .
S3 Fe2 Fe1 102.62(3) . .
P2 Fe2 Fe1 149.86(4) . .
S2 Fe2 Fe1 56.82(3) . .
S1 Fe2 Mo1 58.09(3) . .
S3 Fe2 Mo1 56.76(3) . .
P2 Fe2 Mo1 143.81(4) . .
S2 Fe2 Mo1 105.96(3) . .
Fe1 Fe2 Mo1 60.529(17) . .
S1 Fe2 Fe3 103.27(3) . .
S3 Fe2 Fe3 53.72(3) . .
P2 Fe2 Fe3 140.36(4) . .
S2 Fe2 Fe3 55.57(3) . .
Fe1 Fe2 Fe3 58.42(2) . .
Mo1 Fe2 Fe3 60.329(17) . .
N1 Fe3 S3 114.93(13) . .
N1 Fe3 S4 109.18(12) . .
S3 Fe3 S4 109.90(4) . .
N1 Fe3 S2 112.81(12) . .
S3 Fe3 S2 101.25(4) . .
S4 Fe3 S2 108.41(4) . .
N1 Fe3 Fe1 142.38(13) . .
S3 Fe3 Fe1 102.69(3) . .
S4 Fe3 Fe1 54.26(3) . .
S2 Fe3 Fe1 56.86(3) . .
N1 Fe3 Fe2 148.25(12) . .
S3 Fe3 Fe2 52.38(3) . .
S4 Fe3 Fe2 102.54(3) . .
S2 Fe3 Fe2 53.71(3) . .
Fe1 Fe3 Fe2 59.79(2) . .
N1 Fe3 Mo1 143.34(12) . .
S3 Fe3 Mo1 56.11(3) . .
S4 Fe3 Mo1 55.72(3) . .
S2 Fe3 Mo1 103.84(3) . .
Fe1 Fe3 Mo1 60.741(18) . .
Fe2 Fe3 Mo1 59.636(19) . .
Fe2 S3 Fe3 73.90(3) . .
Fe2 S3 Mo1 71.51(3) . .
Fe3 S3 Mo1 71.42(3) . .
Fe2 S1 Fe1 73.08(4) . .
Fe2 S1 Mo1 70.89(3) . .
Fe1 S1 Mo1 70.55(3) . .
Fe1 S4 Fe3 70.57(3) . .
Fe1 S4 Mo1 71.43(3) . .
Fe3 S4 Mo1 71.54(3) . .
Fe1 S2 Fe2 123.85(5) 3_655 .
Fe1 S2 Fe3 124.05(5) 3_655 .
Fe2 S2 Fe3 70.72(3) . .
Fe1 S2 Fe1 70.74(3) 3_655 .
Fe2 S2 Fe1 68.87(3) . .
Fe3 S2 Fe1 66.90(3) . .
C16 P2 C19 105.7(6) . .
C16 P2 C22 101.8(5) . .
C19 P2 C22 102.1(5) . .
C16 P2 Fe2 115.6(2) . .
C19 P2 Fe2 112.1(2) . .
C22 P2 Fe2 117.9(2) . .
C10 P1 C13 105.8(2) . .
C10 P1 C7 99.86(19) . .
C13 P1 C7 105.7(2) . .
C10 P1 Mo1 115.02(14) . .
C13 P1 Mo1 114.54(14) . .
C7 P1 Mo1 114.42(15) . .
C1 O1 Mo1 114.6(2) . .
C6 O2 Mo1 114.5(2) . .
C1 C2 C3 121.1(3) . .
C1 C2 Cl1 118.8(3) . .
C3 C2 Cl1 120.2(3) . .
C30 C29 N4 114.8(3) . .
O1 C1 C2 124.3(3) . .
O1 C1 C6 116.3(3) . .
C2 C1 C6 119.4(3) . .
C29 N4 C33 111.1(3) . .
C29 N4 C37 108.2(3) . .
C33 N4 C37 109.2(3) . .
C29 N4 C25 108.9(3) . .
C33 N4 C25 108.6(3) . .
C37 N4 C25 110.9(3) . .
C6 C5 C4 120.8(4) . .
C6 C5 Cl4 117.6(3) . .
C4 C5 Cl4 121.6(3) . .
O2 C6 C5 123.7(3) . .
O2 C6 C1 117.6(3) . .
C5 C6 C1 118.7(3) . .
C11 C10 P1 116.5(3) . .
C29 C30 C31 111.0(4) . .
C3 C4 C5 120.3(3) . .
C3 C4 Cl3 120.4(3) . .
C5 C4 Cl3 119.3(3) . .
C38 C37 N4 115.0(3) . .
C8 C7 P1 117.4(3) . .
C4 C3 C2 119.6(3) . .
C4 C3 Cl2 120.6(3) . .
C2 C3 Cl2 119.9(3) . .
C14 C13 P1 117.2(3) . .
C35 C34 C33 110.1(4) . .
C34 C33 N4 115.7(3) . .
C39 C38 C37 111.0(4) . .
C34 C35 C36 111.8(5) . .
C30 C31 C32 110.8(4) . .
C40 C39 C38 113.7(5) . .
N2 N1 Fe3 134.0(4) . .
C25 C26 C27 109.1(3) . .
C26 C25 N4 116.3(3) . .
C28 C27 C26 113.2(4) . .
C10 C11 C12 112.9(4) . .
C7 C8 C9 111.8(4) . .
N1 N2 N3 175.0(9) . .
C15 C14 C13 110.8(5) . .
C16 C17 C18 130.5(6) . .
C22 C23 C24 124.5(6) . .
C19 C20 C21 133.7(6) . .
C17 C16 P2 133.8(5) . .
C20 C19 P2 133.9(5) . .
C23 C22 P2 130.3(5) . .
C47 C45 C46 117.5(7) . .
C47 C45 C44 121.7(7) . .
C46 C45 C44 120.8(8) . .
C43 C46 C45 122.6(8) . .
C41 C42 C43 120.5(8) . .
C47 C41 C42 119.9(9) . .
C46 C43 C42 118.5(7) . .
C41 C47 C45 121.0(7) . .

loop_
_geom_bond_atom_site_label_1
_geom_bond_atom_site_label_2
_geom_bond_distance
_geom_bond_site_symmetry_2
Mo1 O2 2.108(2) .
Mo1 O1 2.119(2) .
Mo1 S4 2.3586(10) .
Mo1 S3 2.3713(10) .
Mo1 S1 2.4156(10) .
Mo1 P1 2.5833(11) .
Mo1 Fe2 2.6887(7) .
Mo1 Fe1 2.6897(6) .
Mo1 Fe3 2.7076(6) .
Fe1 S1 2.2348(11) .
Fe1 S4 2.2461(11) .
Fe1 S2 2.2690(11) 3_655
Fe1 S2 2.3756(10) .
Fe1 Fe3 2.6097(8) .
Fe1 Fe2 2.6475(8) .
Fe1 Fe1 2.6898(10) 3_655
Fe2 S1 2.2118(11) .
Fe2 S3 2.2256(11) .
Fe2 P2 2.3044(12) .
Fe2 S2 2.3054(11) .
Fe2 Fe3 2.6996(8) .
Fe3 N1 1.942(4) .
Fe3 S3 2.2650(11) .
Fe3 S4 2.2717(11) .
Fe3 S2 2.3590(11) .
Cl1 C2 1.733(4) .
Cl2 C3 1.738(4) .
S2 Fe1 2.2690(11) 3_655
P2 C16 1.764(6) .
P2 C19 1.770(6) .
P2 C22 1.773(6) .
Cl3 C4 1.736(4) .
P1 C10 1.833(4) .
P1 C13 1.834(4) .
P1 C7 1.835(4) .
Cl4 C5 1.721(4) .
O1 C1 1.322(4) .
O2 C6 1.318(4) .
C2 C1 1.382(5) .
C2 C3 1.400(5) .
C29 C30 1.515(6) .
C29 N4 1.520(5) .
C1 C6 1.426(5) .
N4 C33 1.523(5) .
N4 C37 1.525(5) .
N4 C25 1.525(5) .
C5 C6 1.394(5) .
C5 C4 1.399(5) .
C10 C11 1.510(6) .
C30 C31 1.519(6) .
C4 C3 1.378(5) .
C37 C38 1.513(6) .
C7 C8 1.519(6) .
C13 C14 1.516(6) .
C34 C35 1.515(6) .
C34 C33 1.519(6) .
C38 C39 1.510(6) .
C40 C39 1.467(7) .
C35 C36 1.527(7) .
C32 C31 1.525(7) .
N1 N2 1.104(6) .
C26 C25 1.507(5) .
C26 C27 1.520(5) .
C27 C28 1.520(6) .
C12 C11 1.520(6) .
C8 C9 1.520(7) .
N2 N3 1.106(7) .
C14 C15 1.511(7) .
C17 C16 1.280(8) .
C17 C18 1.452(7) .
C23 C22 1.287(8) .
C23 C24 1.496(7) .
C20 C19 1.263(8) .
C20 C21 1.422(7) .
C45 C47 1.391(10) .
C45 C46 1.391(9) .
C45 C44 1.501(9) .
C46 C43 1.364(10) .
C42 C41 1.382(10) .
C42 C43 1.387(10) .
C41 C47 1.373(10) .
